data_7064310
loop_
_publ_author_name
'Rayasingh, Amlan Ranjan'
'Manivannan, Vadivelu'

_publ_section_title
;
 Dinuclear palladium(ii) complexes of
 N-(imidazo[1,5-a]pyridin-1-yl)picolinimidamides: highly active catalysts
 for C--C and C--P bond formation
;
_journal_issue 13
_journal_name_full 'New Journal of Chemistry'
_journal_page_first 5541
_journal_page_last 5550
_journal_paper_doi 10.1039/D5NJ04746C
_journal_volume 50
_journal_year 2026
_chemical_formula_moiety 'C38 H28 Cl4 N10 Pd2, 2.5[C3H7NO]'
_chemical_formula_sum 'C45.5 H45.5 Cl4 N12.5 O2.5 Pd2'
_chemical_formula_weight 1162.04
_chemical_name_systematic 2413Pd
_space_group_crystal_system triclinic
_space_group_IT_number 2
_space_group_name_Hall '-P 1'
_space_group_name_H-M_alt 'P -1'
_atom_sites_solution_hydrogens geom
_atom_sites_solution_primary dual
_audit_creation_date 2025-06-17
_audit_creation_method
;
Olex2 1.5
(compiled 2023.08.24 svn.re1ec1418 for OlexSys, GUI svn.r6817)
;
_audit_update_record
;
2025-10-16 deposited with the CCDC.	2026-03-02 downloaded from the CCDC.
;
_cell_angle_alpha 71.220(5)
_cell_angle_beta 80.398(5)
_cell_angle_gamma 78.127(5)
_cell_formula_units_Z 2
_cell_length_a 12.611(3)
_cell_length_b 13.376(3)
_cell_length_c 14.162(3)
_cell_measurement_reflns_used 9073
_cell_measurement_temperature 299.00
_cell_measurement_theta_max 28.85
_cell_measurement_theta_min 2.20
_cell_volume 2200.3(9)
_computing_cell_refinement 'SAINT V8.40B (?, 2016)'
_computing_data_reduction 'SAINT V8.40B (?, 2016)'
_computing_molecular_graphics 'Olex2 1.5 (Dolomanov et al., 2009)'
_computing_publication_material 'Olex2 1.5 (Dolomanov et al., 2009)'
_computing_structure_refinement 'SHELXL 2018/3 (Sheldrick, 2015)'
_computing_structure_solution 'SHELXT  (Sheldrick, 2015)'
_diffrn_ambient_temperature 299.00
_diffrn_detector 'CCD area detector'
_diffrn_detector_area_resol_mean 7.9
_diffrn_detector_type 'Bruker SMART CCD 1K area detector'
_diffrn_measured_fraction_theta_full 0.997
_diffrn_measured_fraction_theta_max 0.988
_diffrn_measurement_device 'three-circle diffractometer'
_diffrn_measurement_device_type 'Bruker SMART CCD 1K area detector'
_diffrn_measurement_method '\w scans'
_diffrn_radiation_monochromator graphite
_diffrn_radiation_probe x-ray
_diffrn_radiation_type MoK\a
_diffrn_radiation_wavelength 0.71073
_diffrn_reflns_av_R_equivalents 0.0312
_diffrn_reflns_av_unetI/netI 0.0253
_diffrn_reflns_Laue_measured_fraction_full 0.997
_diffrn_reflns_Laue_measured_fraction_max 0.988
_diffrn_reflns_limit_h_max 17
_diffrn_reflns_limit_h_min -17
_diffrn_reflns_limit_k_max 18
_diffrn_reflns_limit_k_min -18
_diffrn_reflns_limit_l_max 19
_diffrn_reflns_limit_l_min -19
_diffrn_reflns_number 63247
_diffrn_reflns_point_group_measured_fraction_full 0.997
_diffrn_reflns_point_group_measured_fraction_max 0.988
_diffrn_reflns_theta_full 25.242
_diffrn_reflns_theta_max 28.975
_diffrn_reflns_theta_min 1.528
_diffrn_source 'X-ray Tube'
_diffrn_source_current 1.4
_diffrn_source_power 0.07
_diffrn_source_target Mo
_diffrn_source_voltage 50.0
_diffrn_standards_number 0
_exptl_absorpt_coefficient_mu 1.119
_exptl_absorpt_correction_T_max 0.7458
_exptl_absorpt_correction_T_min 0.6419
_exptl_absorpt_correction_type multi-scan
_exptl_absorpt_process_details
;
SADABS-2016/2 (Bruker,2016/2) was used for absorption correction.
wR2(int) was 0.1100 before and 0.0533 after correction.
The Ratio of minimum to maximum transmission is 0.8607.
The \l/2 correction factor is Not present.
;
_exptl_crystal_colour 'metallic dark orange'
_exptl_crystal_colour_lustre metallic
_exptl_crystal_colour_modifier dark
_exptl_crystal_colour_primary orange
_exptl_crystal_density_diffrn 1.754
_exptl_crystal_description block
_exptl_crystal_F_000 1172
_exptl_crystal_size_max 0.12
_exptl_crystal_size_mid 0.08
_exptl_crystal_size_min 0.05
_refine_diff_density_max 0.569
_refine_diff_density_min -0.787
_refine_diff_density_rms 0.095
_refine_ls_extinction_method none
_refine_ls_goodness_of_fit_ref 1.099
_refine_ls_hydrogen_treatment constr
_refine_ls_matrix_type full
_refine_ls_number_parameters 489
_refine_ls_number_reflns 11528
_refine_ls_number_restraints 2
_refine_ls_restrained_S_all 1.099
_refine_ls_R_factor_all 0.0439
_refine_ls_R_factor_gt 0.0343
_refine_ls_shift/su_max 0.001
_refine_ls_shift/su_mean 0.000
_refine_ls_structure_factor_coef Fsqd
_refine_ls_weighting_details 'w=1/[\s^2^(Fo^2^)+(0.0413P)^2^+2.9210P] where P=(Fo^2^+2Fc^2^)/3'
_refine_ls_weighting_scheme calc
_refine_ls_wR_factor_gt 0.0912
_refine_ls_wR_factor_ref 0.1016
_reflns_Friedel_coverage 0.000
_reflns_number_gt 9626
_reflns_number_total 11528
_reflns_threshold_expression 'I > 2\s(I)'
_cod_data_source_file d5nj04746c2.cif
_cod_data_source_block 3
_cod_depositor_comments 'Adding full bibliography for 7064300--7064310.cif.'
_cod_original_cell_volume 2200.3(8)
_cod_original_formula_sum 'C45.50 H45.50 Cl4 N12.50 O2.50 Pd2'
_cod_database_code 7064310
_shelx_shelxl_version_number 2018/3
_shelx_space_group_comment
;
The symmetry employed for this shelxl refinement is uniquely defined
by the following loop, which should always be used as a source of
symmetry information in preference to the above space-group names.
They are only intended as comments.
;
_shelx_estimated_absorpt_t_max 0.946
_shelx_estimated_absorpt_t_min 0.877
_olex2_refinement_description
;
1. Fixed Uiso
 At 1.2 times of:
  All C(H) groups, All N(H,H) groups
2. Restrained distances
 C26-N7 \\sim C26-N7A
 with sigma of 0.02
 C6-N2 \\sim C6-N2A
 with sigma of 0.02
3. Uiso/Uaniso restraints and constraints
Uanis(N7) = Uanis(N7A)
Uanis(N2) = Uanis(N2A) = Uanis(N7A) = Uanis(N7)
4. Others
 Sof(N7A)=Sof(H7AA)=Sof(H7AB)=1-FVAR(1)
 Sof(N7)=Sof(H7A)=Sof(H7B)=FVAR(1)
 Sof(N2A)=Sof(H2AA)=Sof(H2AB)=1-FVAR(2)
 Sof(N2)=Sof(H2A)=Sof(H2B)=FVAR(2)
5.a Aromatic/amide H refined with riding coordinates:
 C38(H38), C9(H9), C12(H12), C31(H31), C10(H10), C11(H11), C20(H20), C37(H37),
 C1(H1), C29(H29), C16(H16), C4(H4), C2(H2), C19(H19), C23(H23), C3(H3),
 C35(H35), C28(H28), C18(H18), C21(H21), C30(H30), C36(H36), C17(H17), C22(H22)
5.b X=CH2 refined with riding coordinates:
 N2(H2A,H2B), N7(H7A,H7B), N7A(H7AA,H7AB), N2A(H2AA,H2AB)
;
_smtbx_masks_void_probe_radius 1.2
_smtbx_masks_void_truncation_radius 1.2
_olex2_submission_special_instructions 'No special instructions were received'

loop_
_space_group_symop_operation_xyz
'x, y, z'
'-x, -y, -z'

loop_
_atom_site_label
_atom_site_type_symbol
_atom_site_fract_x
_atom_site_fract_y
_atom_site_fract_z
_atom_site_U_iso_or_equiv
_atom_site_adp_type
_atom_site_occupancy
_atom_site_site_symmetry_order
_atom_site_calc_flag
_atom_site_refinement_flags_posn
_atom_site_refinement_flags_adp
_atom_site_refinement_flags_occupancy
_atom_site_disorder_assembly
_atom_site_disorder_group
Pd1 Pd 0.24929(2) 0.13584(2) 0.34973(2) 0.02913(6) Uani 1 1 d . . . . .
Pd2 Pd 0.22263(2) 0.39750(2) 0.18088(2) 0.03303(7) Uani 1 1 d . . . . .
Cl1 Cl 0.38446(6) 0.01197(7) 0.29990(7) 0.04588(19) Uani 1 1 d . . . . .
Cl3 Cl 0.36277(7) 0.29667(7) 0.61675(7) 0.0495(2) Uani 1 1 d . . . . .
Cl4 Cl 0.40378(8) 0.52468(8) 0.42099(8) 0.0555(2) Uani 1 1 d . . . . .
Cl2 Cl 0.04584(7) 0.47872(10) 0.15016(8) 0.0647(3) Uani 1 1 d . . . . .
N9 N 0.36511(18) 0.21212(18) 0.36729(18) 0.0298(5) Uani 1 1 d . . . . .
N4 N 0.18606(18) 0.40798(19) 0.32285(18) 0.0302(5) Uani 1 1 d . . . . .
N3 N 0.12459(19) 0.2380(2) 0.3891(2) 0.0336(5) Uani 1 1 d . . . . .
N10 N 0.50349(18) 0.23855(19) 0.42562(18) 0.0312(5) Uani 1 1 d . . . . .
N5 N 0.16028(18) 0.46435(18) 0.45541(18) 0.0295(5) Uani 1 1 d . . . . .
N8 N 0.37763(19) 0.3236(2) 0.19778(18) 0.0337(5) Uani 1 1 d . . . . .
N1 N 0.1256(2) 0.0641(2) 0.3449(2) 0.0366(5) Uani 1 1 d . . . . .
N6 N 0.2723(2) 0.3902(2) 0.04000(19) 0.0402(6) Uani 1 1 d . . . . .
C32 C 0.4144(2) 0.1887(2) 0.4502(2) 0.0295(5) Uani 1 1 d . . . . .
C7 C 0.1401(2) 0.3329(2) 0.4009(2) 0.0309(6) Uani 1 1 d . . . . .
C27 C 0.4191(2) 0.2806(2) 0.2898(2) 0.0316(6) Uani 1 1 d . . . . .
C13 C 0.1987(2) 0.4872(2) 0.3563(2) 0.0306(5) Uani 1 1 d . . . . .
C33 C 0.3791(2) 0.1235(2) 0.5510(2) 0.0322(6) Uani 1 1 d . . . . .
C8 C 0.1243(2) 0.3657(2) 0.4856(2) 0.0308(5) Uani 1 1 d . . . . .
C25 C 0.5080(2) 0.2979(2) 0.3243(2) 0.0334(6) Uani 1 1 d . . . . .
C6 C 0.0246(2) 0.2109(3) 0.4039(3) 0.0385(7) Uani 1 1 d D . . . .
C24 C 0.3797(3) 0.3570(3) 0.0231(2) 0.0428(7) Uani 1 1 d . . . . .
C14 C 0.2429(2) 0.5856(2) 0.2983(2) 0.0360(6) Uani 1 1 d . . . . .
C38 C 0.3674(2) 0.0164(2) 0.5686(2) 0.0370(6) Uani 1 1 d . . . . .
H38 H 0.381114 -0.012539 0.515331 0.044 Uiso 1 1 calc R U . . .
C9 C 0.0837(3) 0.3239(3) 0.5871(2) 0.0383(6) Uani 1 1 d . . . . .
H9 H 0.061723 0.257101 0.609324 0.046 Uiso 1 1 calc R U . . .
C5 C 0.0274(2) 0.1104(3) 0.3771(3) 0.0390(7) Uani 1 1 d . . . . .
C26 C 0.4423(3) 0.3188(3) 0.1134(2) 0.0436(7) Uani 1 1 d D . . . .
C15 C 0.3314(3) 0.6137(3) 0.3256(2) 0.0389(7) Uani 1 1 d . . . . .
C12 C 0.1473(2) 0.5255(2) 0.5207(2) 0.0353(6) Uani 1 1 d . . . . .
H12 H 0.166480 0.593456 0.498622 0.042 Uiso 1 1 calc R U . . .
C31 C 0.5863(2) 0.2292(3) 0.4834(3) 0.0384(7) Uani 1 1 d . . . . .
H31 H 0.583123 0.188125 0.550390 0.046 Uiso 1 1 calc R U . . .
C34 C 0.3547(2) 0.1639(3) 0.6329(2) 0.0386(6) Uani 1 1 d . . . . .
C10 C 0.0767(3) 0.3811(3) 0.6520(2) 0.0422(7) Uani 1 1 d . . . . .
H10 H 0.052469 0.352732 0.719326 0.051 Uiso 1 1 calc R U . . .
C11 C 0.1065(3) 0.4846(3) 0.6164(2) 0.0402(7) Uani 1 1 d . . . . .
H11 H 0.097581 0.525120 0.660466 0.048 Uiso 1 1 calc R U . . .
C20 C 0.2102(3) 0.4186(3) -0.0357(3) 0.0526(9) Uani 1 1 d . . . . .
H20 H 0.136054 0.442990 -0.024571 0.063 Uiso 1 1 calc R U . . .
C37 C 0.3362(3) -0.0459(3) 0.6627(3) 0.0473(8) Uani 1 1 d . . . . .
H37 H 0.329368 -0.116605 0.672895 0.057 Uiso 1 1 calc R U . . .
C1 C 0.1342(3) -0.0239(3) 0.3171(3) 0.0534(9) Uani 1 1 d . . . . .
H1 H 0.202487 -0.056019 0.295426 0.064 Uiso 1 1 calc R U . . .
C29 C 0.5970(3) 0.3534(3) 0.2814(3) 0.0464(8) Uani 1 1 d . . . . .
H29 H 0.600854 0.395553 0.214676 0.056 Uiso 1 1 calc R U . . .
C16 C 0.3655(3) 0.7110(3) 0.2763(3) 0.0524(9) Uani 1 1 d . . . . .
H16 H 0.423025 0.729344 0.297181 0.063 Uiso 1 1 calc R U . . .
C4 C -0.0653(3) 0.0686(3) 0.3830(3) 0.0525(9) Uani 1 1 d . . . . .
H4 H -0.132602 0.101324 0.405950 0.063 Uiso 1 1 calc R U . . .
C2 C 0.0435(3) -0.0682(3) 0.3200(4) 0.0650(12) Uani 1 1 d . . . . .
H2 H 0.050478 -0.128320 0.298683 0.078 Uiso 1 1 calc R U . . .
C19 C 0.1941(3) 0.6565(3) 0.2150(3) 0.0489(8) Uani 1 1 d . . . . .
H19 H 0.136345 0.639064 0.193586 0.059 Uiso 1 1 calc R U . . .
C23 C 0.4282(3) 0.3533(4) -0.0702(3) 0.0590(10) Uani 1 1 d . . . . .
H23 H 0.503203 0.332881 -0.081231 0.071 Uiso 1 1 calc R U . . .
C3 C -0.0573(3) -0.0226(3) 0.3546(4) 0.0628(11) Uani 1 1 d . . . . .
H3 H -0.118853 -0.052618 0.358787 0.075 Uiso 1 1 calc R U . . .
C35 C 0.3221(3) 0.1012(3) 0.7281(3) 0.0542(9) Uani 1 1 d . . . . .
H35 H 0.305404 0.129937 0.781518 0.065 Uiso 1 1 calc R U . . .
C28 C 0.6761(3) 0.3445(3) 0.3382(3) 0.0526(9) Uani 1 1 d . . . . .
H28 H 0.734931 0.380521 0.310296 0.063 Uiso 1 1 calc R U . . .
C18 C 0.2308(4) 0.7525(3) 0.1639(3) 0.0637(11) Uani 1 1 d . . . . .
H18 H 0.199034 0.798167 0.107468 0.076 Uiso 1 1 calc R U . . .
C21 C 0.2546(4) 0.4122(4) -0.1297(3) 0.0620(11) Uani 1 1 d . . . . .
H21 H 0.210227 0.429470 -0.180834 0.074 Uiso 1 1 calc R U . . .
C30 C 0.6709(3) 0.2811(3) 0.4399(3) 0.0477(8) Uani 1 1 d . . . . .
H30 H 0.727125 0.275076 0.477376 0.057 Uiso 1 1 calc R U . . .
C36 C 0.3148(3) -0.0043(3) 0.7430(3) 0.0580(10) Uani 1 1 d . . . . .
H36 H 0.295357 -0.047670 0.807017 0.070 Uiso 1 1 calc R U . . .
C17 C 0.3141(4) 0.7801(3) 0.1966(3) 0.0623(11) Uani 1 1 d . . . . .
H17 H 0.335705 0.846338 0.164398 0.075 Uiso 1 1 calc R U . . .
C22 C 0.3640(4) 0.3805(4) -0.1474(3) 0.0673(12) Uani 1 1 d . . . . .
H22 H 0.395076 0.377245 -0.210895 0.081 Uiso 1 1 calc R U . . .
N2 N -0.0586(5) 0.2522(7) 0.4479(8) 0.0277(6) Uani 0.543(19) 1 d D . P A 1
H2A H -0.054969 0.302634 0.471894 0.033 Uiso 0.543(19) 1 calc R U P A 1
H2B H -0.119576 0.230132 0.454100 0.033 Uiso 0.543(19) 1 calc R U P A 1
N7 N 0.5449(4) 0.3030(7) 0.1037(6) 0.0277(6) Uani 0.495(11) 1 d D . P B 1
H7A H 0.579472 0.294071 0.154016 0.033 Uiso 0.495(11) 1 calc R U P B 1
H7B H 0.580472 0.301094 0.046753 0.033 Uiso 0.495(11) 1 calc R U P B 1
N7A N 0.5356(4) 0.2681(7) 0.1072(6) 0.0277(6) Uani 0.505(11) 1 d D . P B 2
H7AA H 0.565347 0.230958 0.160815 0.033 Uiso 0.505(11) 1 calc R U P B 2
H7AB H 0.570817 0.270081 0.049310 0.033 Uiso 0.505(11) 1 calc R U P B 2
N2A N -0.0636(5) 0.2661(9) 0.4157(9) 0.0277(6) Uani 0.457(19) 1 d D . P A 2
H2AA H -0.066699 0.331140 0.415211 0.033 Uiso 0.457(19) 1 calc R U P A 2
H2AB H -0.122651 0.240041 0.424583 0.033 Uiso 0.457(19) 1 calc R U P A 2

loop_
_atom_site_aniso_label
_atom_site_aniso_U_11
_atom_site_aniso_U_22
_atom_site_aniso_U_33
_atom_site_aniso_U_23
_atom_site_aniso_U_13
_atom_site_aniso_U_12
Pd1 0.02219(10) 0.03186(11) 0.03823(12) -0.01653(9) -0.00536(8) -0.00365(8)
Pd2 0.02841(11) 0.04203(13) 0.03198(12) -0.01727(9) -0.00691(8) -0.00009(9)
Cl1 0.0314(4) 0.0487(4) 0.0631(5) -0.0299(4) -0.0061(3) 0.0033(3)
Cl3 0.0489(5) 0.0496(5) 0.0602(5) -0.0312(4) -0.0083(4) -0.0043(4)
Cl4 0.0457(5) 0.0586(5) 0.0687(6) -0.0201(4) -0.0216(4) -0.0085(4)
Cl2 0.0388(4) 0.1034(8) 0.0576(5) -0.0437(6) -0.0199(4) 0.0194(5)
N9 0.0236(11) 0.0326(12) 0.0368(12) -0.0127(10) -0.0074(9) -0.0050(9)
N4 0.0252(11) 0.0348(12) 0.0346(12) -0.0164(10) -0.0043(9) -0.0032(9)
N3 0.0239(11) 0.0367(13) 0.0479(14) -0.0234(11) -0.0014(10) -0.0062(9)
N10 0.0246(11) 0.0331(12) 0.0390(13) -0.0127(10) -0.0082(9) -0.0048(9)
N5 0.0265(11) 0.0310(11) 0.0350(12) -0.0151(9) -0.0051(9) -0.0042(9)
N8 0.0270(11) 0.0421(13) 0.0314(12) -0.0119(10) -0.0034(9) -0.0023(10)
N1 0.0273(12) 0.0382(13) 0.0531(15) -0.0244(12) -0.0039(11) -0.0077(10)
N6 0.0397(14) 0.0514(16) 0.0313(13) -0.0173(11) -0.0067(11) -0.0008(12)
C32 0.0244(12) 0.0301(13) 0.0367(14) -0.0130(11) -0.0071(10) -0.0022(10)
C7 0.0249(12) 0.0330(14) 0.0395(15) -0.0172(12) -0.0040(11) -0.0042(10)
C27 0.0247(13) 0.0349(14) 0.0377(15) -0.0145(12) -0.0044(11) -0.0038(10)
C13 0.0303(13) 0.0318(13) 0.0328(14) -0.0134(11) -0.0043(11) -0.0051(11)
C33 0.0218(12) 0.0387(15) 0.0378(15) -0.0131(12) -0.0081(11) -0.0022(10)
C8 0.0274(13) 0.0310(13) 0.0372(15) -0.0146(11) -0.0038(11) -0.0044(10)
C25 0.0307(14) 0.0329(14) 0.0392(15) -0.0125(12) -0.0069(12) -0.0055(11)
C6 0.0281(14) 0.0410(16) 0.0545(19) -0.0245(14) -0.0038(13) -0.0076(12)
C24 0.0419(17) 0.0512(19) 0.0351(16) -0.0177(14) -0.0021(13) -0.0008(14)
C14 0.0370(15) 0.0355(15) 0.0377(15) -0.0151(12) -0.0006(12) -0.0070(12)
C38 0.0285(14) 0.0396(16) 0.0441(17) -0.0147(13) -0.0053(12) -0.0035(12)
C9 0.0362(15) 0.0393(16) 0.0396(16) -0.0126(13) -0.0009(12) -0.0076(12)
C5 0.0299(14) 0.0395(16) 0.0553(19) -0.0227(14) -0.0050(13) -0.0081(12)
C26 0.0378(16) 0.0535(19) 0.0392(17) -0.0166(15) -0.0030(13) -0.0028(14)
C15 0.0350(15) 0.0409(16) 0.0453(17) -0.0200(14) -0.0014(13) -0.0067(12)
C12 0.0328(14) 0.0376(15) 0.0432(16) -0.0230(13) -0.0065(12) -0.0024(11)
C31 0.0304(14) 0.0445(17) 0.0475(17) -0.0198(14) -0.0137(13) -0.0047(12)
C34 0.0319(15) 0.0442(17) 0.0423(17) -0.0169(13) -0.0079(12) -0.0025(12)
C10 0.0391(16) 0.0536(19) 0.0333(15) -0.0147(14) 0.0007(12) -0.0071(14)
C11 0.0366(16) 0.0493(18) 0.0419(17) -0.0274(14) -0.0067(13) 0.0013(13)
C20 0.048(2) 0.072(2) 0.0396(18) -0.0193(17) -0.0137(15) -0.0015(17)
C37 0.0411(18) 0.0410(17) 0.055(2) -0.0074(15) -0.0012(15) -0.0090(14)
C1 0.0353(17) 0.052(2) 0.088(3) -0.043(2) 0.0016(17) -0.0104(15)
C29 0.0412(18) 0.0493(19) 0.052(2) -0.0122(15) -0.0051(15) -0.0201(15)
C16 0.051(2) 0.050(2) 0.064(2) -0.0273(18) 0.0097(17) -0.0229(17)
C4 0.0288(15) 0.052(2) 0.088(3) -0.037(2) -0.0021(16) -0.0108(14)
C2 0.049(2) 0.058(2) 0.112(4) -0.056(2) -0.001(2) -0.0183(18)
C19 0.0474(19) 0.0491(19) 0.0474(19) -0.0093(15) -0.0085(15) -0.0068(15)
C23 0.051(2) 0.083(3) 0.0399(19) -0.0250(19) 0.0005(16) 0.001(2)
C3 0.0401(19) 0.056(2) 0.111(4) -0.043(2) -0.008(2) -0.0189(17)
C35 0.054(2) 0.070(3) 0.0413(19) -0.0232(17) 0.0003(16) -0.0101(18)
C28 0.0388(18) 0.058(2) 0.067(2) -0.0177(18) -0.0024(16) -0.0266(16)
C18 0.072(3) 0.050(2) 0.055(2) -0.0001(18) -0.004(2) -0.006(2)
C21 0.069(3) 0.083(3) 0.0383(19) -0.0219(19) -0.0162(18) -0.005(2)
C30 0.0322(16) 0.056(2) 0.066(2) -0.0275(18) -0.0151(15) -0.0109(14)
C36 0.055(2) 0.067(3) 0.045(2) -0.0048(18) 0.0012(17) -0.0186(19)
C17 0.071(3) 0.046(2) 0.065(3) -0.0115(18) 0.014(2) -0.0234(19)
C22 0.076(3) 0.089(3) 0.0367(19) -0.027(2) -0.0028(19) -0.002(2)
N2 0.0196(9) 0.034(2) 0.0369(14) -0.022(2) 0.0001(11) -0.0052(9)
N7 0.0196(9) 0.034(2) 0.0369(14) -0.022(2) 0.0001(11) -0.0052(9)
N7A 0.0196(9) 0.034(2) 0.0369(14) -0.022(2) 0.0001(11) -0.0052(9)
N2A 0.0196(9) 0.034(2) 0.0369(14) -0.022(2) 0.0001(11) -0.0052(9)

loop_
_atom_type_symbol
_atom_type_description
_atom_type_scat_dispersion_real
_atom_type_scat_dispersion_imag
_atom_type_scat_source
C C 0.0033 0.0016 'International Tables Vol C Tables 4.2.6.8 and 6.1.1.4'
H H 0.0000 0.0000 'International Tables Vol C Tables 4.2.6.8 and 6.1.1.4'
Cl Cl 0.1484 0.1585 'International Tables Vol C Tables 4.2.6.8 and 6.1.1.4'
N N 0.0061 0.0033 'International Tables Vol C Tables 4.2.6.8 and 6.1.1.4'
O O 0.0106 0.0060 'International Tables Vol C Tables 4.2.6.8 and 6.1.1.4'
Pd Pd -0.9988 1.0072 'International Tables Vol C Tables 4.2.6.8 and 6.1.1.4'

loop_
_geom_angle_atom_site_label_1
_geom_angle_atom_site_label_2
_geom_angle_atom_site_label_3
_geom_angle
_geom_angle_site_symmetry_1
_geom_angle_site_symmetry_3
_geom_angle_publ_flag
N9 Pd1 Cl1 89.78(7) . . ?
N3 Pd1 Cl1 175.59(7) . . ?
N3 Pd1 N9 94.54(9) . . ?
N3 Pd1 N1 80.75(10) . . ?
N1 Pd1 Cl1 94.99(7) . . ?
N1 Pd1 N9 174.07(10) . . ?
N4 Pd2 Cl2 88.69(7) . . ?
N8 Pd2 Cl2 175.55(7) . . ?
N8 Pd2 N4 95.62(9) . . ?
N8 Pd2 N6 80.40(10) . . ?
N6 Pd2 Cl2 95.36(8) . . ?
N6 Pd2 N4 174.84(10) . . ?
C32 N9 Pd1 125.74(19) . . ?
C32 N9 C27 109.3(2) . . ?
C27 N9 Pd1 123.86(18) . . ?
C7 N4 Pd2 123.85(18) . . ?
C13 N4 Pd2 127.5(2) . . ?
C13 N4 C7 108.6(2) . . ?
C7 N3 Pd1 121.41(18) . . ?
C6 N3 Pd1 117.10(19) . . ?
C6 N3 C7 121.5(2) . . ?
C32 N10 C25 108.8(2) . . ?
C32 N10 C31 129.3(3) . . ?
C31 N10 C25 121.6(2) . . ?
C13 N5 C8 108.5(2) . . ?
C13 N5 C12 130.2(2) . . ?
C12 N5 C8 121.1(2) . . ?
C27 N8 Pd2 123.69(19) . . ?
C26 N8 Pd2 116.3(2) . . ?
C26 N8 C27 120.0(3) . . ?
C5 N1 Pd1 113.81(19) . . ?
C1 N1 Pd1 126.4(2) . . ?
C1 N1 C5 119.8(3) . . ?
C24 N6 Pd2 114.0(2) . . ?
C20 N6 Pd2 126.7(2) . . ?
C20 N6 C24 119.3(3) . . ?
N9 C32 N10 108.0(2) . . ?
N9 C32 C33 126.9(2) . . ?
N10 C32 C33 125.0(2) . . ?
N4 C7 N3 120.9(2) . . ?
N4 C7 C8 108.8(2) . . ?
C8 C7 N3 130.1(3) . . ?
N9 C27 N8 119.9(2) . . ?
N9 C27 C25 108.4(3) . . ?
C25 C27 N8 131.7(3) . . ?
N4 C13 N5 108.5(2) . . ?
N4 C13 C14 127.6(3) . . ?
N5 C13 C14 123.8(2) . . ?
C38 C33 C32 120.5(3) . . ?
C34 C33 C32 122.3(3) . . ?
C34 C33 C38 117.2(3) . . ?
N5 C8 C9 118.6(3) . . ?
C7 C8 N5 105.6(2) . . ?
C7 C8 C9 135.8(3) . . ?
N10 C25 C29 118.5(3) . . ?
C27 C25 N10 105.4(2) . . ?
C27 C25 C29 136.0(3) . . ?
N3 C6 C5 111.6(3) . . ?
N2 C6 N3 125.9(5) . . ?
N2 C6 C5 121.8(5) . . ?
N2A C6 N3 128.2(6) . . ?
N2A C6 C5 118.5(6) . . ?
N6 C24 C26 116.1(3) . . ?
N6 C24 C23 121.7(3) . . ?
C23 C24 C26 122.1(3) . . ?
C15 C14 C13 122.1(3) . . ?
C15 C14 C19 117.5(3) . . ?
C19 C14 C13 120.3(3) . . ?
C33 C38 H38 119.5 . . ?
C37 C38 C33 121.0(3) . . ?
C37 C38 H38 119.5 . . ?
C8 C9 H9 120.0 . . ?
C10 C9 C8 119.9(3) . . ?
C10 C9 H9 120.0 . . ?
N1 C5 C6 116.3(3) . . ?
N1 C5 C4 121.4(3) . . ?
C4 C5 C6 122.3(3) . . ?
N8 C26 C24 112.1(3) . . ?
N7 C26 N8 125.8(5) . . ?
N7 C26 C24 121.0(5) . . ?
N7A C26 N8 126.8(5) . . ?
N7A C26 C24 119.1(5) . . ?
C14 C15 Cl4 120.2(2) . . ?
C16 C15 Cl4 118.3(3) . . ?
C16 C15 C14 121.5(3) . . ?
N5 C12 H12 120.6 . . ?
C11 C12 N5 118.8(3) . . ?
C11 C12 H12 120.6 . . ?
N10 C31 H31 120.8 . . ?
C30 C31 N10 118.4(3) . . ?
C30 C31 H31 120.8 . . ?
C33 C34 Cl3 120.1(2) . . ?
C35 C34 Cl3 118.2(3) . . ?
C35 C34 C33 121.7(3) . . ?
C9 C10 H10 120.2 . . ?
C9 C10 C11 119.6(3) . . ?
C11 C10 H10 120.2 . . ?
C12 C11 C10 121.7(3) . . ?
C12 C11 H11 119.2 . . ?
C10 C11 H11 119.2 . . ?
N6 C20 H20 119.4 . . ?
N6 C20 C21 121.1(4) . . ?
C21 C20 H20 119.4 . . ?
C38 C37 H37 119.8 . . ?
C38 C37 C36 120.4(3) . . ?
C36 C37 H37 119.8 . . ?
N1 C1 H1 119.4 . . ?
N1 C1 C2 121.2(3) . . ?
C2 C1 H1 119.4 . . ?
C25 C29 H29 120.4 . . ?
C28 C29 C25 119.2(3) . . ?
C28 C29 H29 120.4 . . ?
C15 C16 H16 120.2 . . ?
C17 C16 C15 119.5(4) . . ?
C17 C16 H16 120.2 . . ?
C5 C4 H4 120.3 . . ?
C5 C4 C3 119.3(3) . . ?
C3 C4 H4 120.3 . . ?
C1 C2 H2 120.2 . . ?
C3 C2 C1 119.6(3) . . ?
C3 C2 H2 120.2 . . ?
C14 C19 H19 119.7 . . ?
C18 C19 C14 120.7(4) . . ?
C18 C19 H19 119.7 . . ?
C24 C23 H23 120.5 . . ?
C24 C23 C22 118.9(4) . . ?
C22 C23 H23 120.5 . . ?
C4 C3 H3 120.6 . . ?
C2 C3 C4 118.7(3) . . ?
C2 C3 H3 120.6 . . ?
C34 C35 H35 120.3 . . ?
C36 C35 C34 119.3(3) . . ?
C36 C35 H35 120.3 . . ?
C29 C28 H28 119.6 . . ?
C29 C28 C30 120.9(3) . . ?
C30 C28 H28 119.6 . . ?
C19 C18 H18 120.0 . . ?
C17 C18 C19 120.1(4) . . ?
C17 C18 H18 120.0 . . ?
C20 C21 H21 120.2 . . ?
C22 C21 C20 119.6(4) . . ?
C22 C21 H21 120.2 . . ?
C31 C30 C28 121.3(3) . . ?
C31 C30 H30 119.4 . . ?
C28 C30 H30 119.4 . . ?
C37 C36 H36 119.9 . . ?
C35 C36 C37 120.2(3) . . ?
C35 C36 H36 119.9 . . ?
C16 C17 C18 120.5(4) . . ?
C16 C17 H17 119.7 . . ?
C18 C17 H17 119.7 . . ?
C23 C22 H22 120.3 . . ?
C21 C22 C23 119.4(4) . . ?
C21 C22 H22 120.3 . . ?
C6 N2 H2A 120.0 . . ?
C6 N2 H2B 120.0 . . ?
H2A N2 H2B 120.0 . . ?
C26 N7 H7A 120.0 . . ?
C26 N7 H7B 120.0 . . ?
H7A N7 H7B 120.0 . . ?
C26 N7A H7AA 120.0 . . ?
C26 N7A H7AB 120.0 . . ?
H7AA N7A H7AB 120.0 . . ?
C6 N2A H2AA 120.0 . . ?
C6 N2A H2AB 120.0 . . ?
H2AA N2A H2AB 120.0 . . ?

loop_
_geom_bond_atom_site_label_1
_geom_bond_atom_site_label_2
_geom_bond_distance
_geom_bond_site_symmetry_2
_geom_bond_publ_flag
Pd1 Cl1 2.3105(8) . ?
Pd1 N9 2.033(2) . ?
Pd1 N3 1.991(2) . ?
Pd1 N1 2.013(2) . ?
Pd2 Cl2 2.3158(10) . ?
Pd2 N4 2.030(2) . ?
Pd2 N8 2.016(2) . ?
Pd2 N6 2.016(3) . ?
Cl3 C34 1.739(3) . ?
Cl4 C15 1.734(3) . ?
N9 C32 1.338(3) . ?
N9 C27 1.366(4) . ?
N4 C7 1.370(4) . ?
N4 C13 1.338(3) . ?
N3 C7 1.389(3) . ?
N3 C6 1.347(4) . ?
N10 C32 1.363(3) . ?
N10 C25 1.397(4) . ?
N10 C31 1.393(3) . ?
N5 C13 1.363(4) . ?
N5 C8 1.396(3) . ?
N5 C12 1.390(3) . ?
N8 C27 1.387(4) . ?
N8 C26 1.342(4) . ?
N1 C5 1.343(4) . ?
N1 C1 1.335(4) . ?
N6 C24 1.342(4) . ?
N6 C20 1.342(4) . ?
C32 C33 1.464(4) . ?
C7 C8 1.376(4) . ?
C27 C25 1.382(4) . ?
C13 C14 1.473(4) . ?
C33 C38 1.408(4) . ?
C33 C34 1.396(4) . ?
C8 C9 1.412(4) . ?
C25 C29 1.417(4) . ?
C6 C5 1.502(4) . ?
C6 N2 1.249(6) . ?
C6 N2A 1.221(7) . ?
C24 C26 1.506(5) . ?
C24 C23 1.373(5) . ?
C14 C15 1.395(4) . ?
C14 C19 1.397(5) . ?
C38 H38 0.9300 . ?
C38 C37 1.368(5) . ?
C9 H9 0.9300 . ?
C9 C10 1.355(4) . ?
C5 C4 1.375(4) . ?
C26 N7 1.260(6) . ?
C26 N7A 1.236(6) . ?
C15 C16 1.382(5) . ?
C12 H12 0.9300 . ?
C12 C11 1.344(4) . ?
C31 H31 0.9300 . ?
C31 C30 1.345(5) . ?
C34 C35 1.385(5) . ?
C10 H10 0.9300 . ?
C10 C11 1.419(5) . ?
C11 H11 0.9300 . ?
C20 H20 0.9300 . ?
C20 C21 1.377(5) . ?
C37 H37 0.9300 . ?
C37 C36 1.384(6) . ?
C1 H1 0.9300 . ?
C1 C2 1.381(5) . ?
C29 H29 0.9300 . ?
C29 C28 1.347(5) . ?
C16 H16 0.9300 . ?
C16 C17 1.369(6) . ?
C4 H4 0.9300 . ?
C4 C3 1.384(5) . ?
C2 H2 0.9300 . ?
C2 C3 1.375(6) . ?
C19 H19 0.9300 . ?
C19 C18 1.386(5) . ?
C23 H23 0.9300 . ?
C23 C22 1.378(6) . ?
C3 H3 0.9300 . ?
C35 H35 0.9300 . ?
C35 C36 1.379(6) . ?
C28 H28 0.9300 . ?
C28 C30 1.415(5) . ?
C18 H18 0.9300 . ?
C18 C17 1.374(6) . ?
C21 H21 0.9300 . ?
C21 C22 1.363(6) . ?
C30 H30 0.9300 . ?
C36 H36 0.9300 . ?
C17 H17 0.9300 . ?
C22 H22 0.9300 . ?
N2 H2A 0.8600 . ?
N2 H2B 0.8600 . ?
N7 H7A 0.8600 . ?
N7 H7B 0.8600 . ?
N7A H7AA 0.8600 . ?
N7A H7AB 0.8600 . ?
N2A H2AA 0.8600 . ?
N2A H2AB 0.8600 . ?

loop_
_geom_torsion_atom_site_label_1
_geom_torsion_atom_site_label_2
_geom_torsion_atom_site_label_3
_geom_torsion_atom_site_label_4
_geom_torsion
_geom_torsion_site_symmetry_1
_geom_torsion_site_symmetry_2
_geom_torsion_site_symmetry_3
_geom_torsion_site_symmetry_4
_geom_torsion_publ_flag
Pd1 N9 C32 N10 165.59(18) . . . . ?
Pd1 N9 C32 C33 -15.9(4) . . . . ?
Pd1 N9 C27 N8 17.1(4) . . . . ?
Pd1 N9 C27 C25 -166.18(19) . . . . ?
Pd1 N3 C7 N4 59.6(3) . . . . ?
Pd1 N3 C7 C8 -114.3(3) . . . . ?
Pd1 N3 C6 C5 -5.5(4) . . . . ?
Pd1 N3 C6 N2 164.3(7) . . . . ?
Pd1 N3 C6 N2A -169.9(8) . . . . ?
Pd1 N1 C5 C6 4.2(4) . . . . ?
Pd1 N1 C5 C4 -177.0(3) . . . . ?
Pd1 N1 C1 C2 177.8(3) . . . . ?
Pd2 N4 C7 N3 6.1(4) . . . . ?
Pd2 N4 C7 C8 -178.81(18) . . . . ?
Pd2 N4 C13 N5 177.75(17) . . . . ?
Pd2 N4 C13 C14 -0.4(4) . . . . ?
Pd2 N8 C27 N9 51.3(3) . . . . ?
Pd2 N8 C27 C25 -124.5(3) . . . . ?
Pd2 N8 C26 C24 -8.2(4) . . . . ?
Pd2 N8 C26 N7 160.0(5) . . . . ?
Pd2 N8 C26 N7A -171.9(5) . . . . ?
Pd2 N6 C24 C26 6.9(4) . . . . ?
Pd2 N6 C24 C23 -176.1(3) . . . . ?
Pd2 N6 C20 C21 178.4(3) . . . . ?
Cl3 C34 C35 C36 179.9(3) . . . . ?
Cl4 C15 C16 C17 176.0(3) . . . . ?
N9 C32 C33 C38 59.0(4) . . . . ?
N9 C32 C33 C34 -120.4(3) . . . . ?
N9 C27 C25 N10 -1.0(3) . . . . ?
N9 C27 C25 C29 175.3(4) . . . . ?
N4 C7 C8 N5 1.2(3) . . . . ?
N4 C7 C8 C9 -178.4(3) . . . . ?
N4 C13 C14 C15 -123.8(3) . . . . ?
N4 C13 C14 C19 58.4(4) . . . . ?
N3 C7 C8 N5 175.7(3) . . . . ?
N3 C7 C8 C9 -3.9(6) . . . . ?
N3 C6 C5 N1 0.7(4) . . . . ?
N3 C6 C5 C4 -178.0(3) . . . . ?
N10 C32 C33 C38 -122.7(3) . . . . ?
N10 C32 C33 C34 57.9(4) . . . . ?
N10 C25 C29 C28 2.2(5) . . . . ?
N10 C31 C30 C28 0.5(5) . . . . ?
N5 C13 C14 C15 58.3(4) . . . . ?
N5 C13 C14 C19 -119.5(3) . . . . ?
N5 C8 C9 C10 2.3(4) . . . . ?
N5 C12 C11 C10 0.0(5) . . . . ?
N8 C27 C25 N10 175.2(3) . . . . ?
N8 C27 C25 C29 -8.5(6) . . . . ?
N1 C5 C4 C3 -0.5(6) . . . . ?
N1 C1 C2 C3 -1.8(7) . . . . ?
N6 C24 C26 N8 0.8(5) . . . . ?
N6 C24 C26 N7 -168.0(5) . . . . ?
N6 C24 C26 N7A 165.9(5) . . . . ?
N6 C24 C23 C22 -2.6(6) . . . . ?
N6 C20 C21 C22 -2.5(7) . . . . ?
C32 N9 C27 N8 -174.5(2) . . . . ?
C32 N9 C27 C25 2.2(3) . . . . ?
C32 N10 C25 C27 -0.5(3) . . . . ?
C32 N10 C25 C29 -177.6(3) . . . . ?
C32 N10 C31 C30 175.1(3) . . . . ?
C32 C33 C38 C37 178.9(3) . . . . ?
C32 C33 C34 Cl3 1.4(4) . . . . ?
C32 C33 C34 C35 -179.5(3) . . . . ?
C7 N4 C13 N5 -0.5(3) . . . . ?
C7 N4 C13 C14 -178.7(3) . . . . ?
C7 N3 C6 C5 174.5(3) . . . . ?
C7 N3 C6 N2 -15.6(8) . . . . ?
C7 N3 C6 N2A 10.1(9) . . . . ?
C7 C8 C9 C10 -178.1(3) . . . . ?
C27 N9 C32 N10 -2.5(3) . . . . ?
C27 N9 C32 C33 176.0(3) . . . . ?
C27 N8 C26 C24 172.9(3) . . . . ?
C27 N8 C26 N7 -18.9(7) . . . . ?
C27 N8 C26 N7A 9.1(7) . . . . ?
C27 C25 C29 C28 -173.7(4) . . . . ?
C13 N4 C7 N3 -175.5(2) . . . . ?
C13 N4 C7 C8 -0.4(3) . . . . ?
C13 N5 C8 C7 -1.5(3) . . . . ?
C13 N5 C8 C9 178.1(3) . . . . ?
C13 N5 C12 C11 179.6(3) . . . . ?
C13 C14 C15 Cl4 7.9(4) . . . . ?
C13 C14 C15 C16 -173.8(3) . . . . ?
C13 C14 C19 C18 175.9(3) . . . . ?
C33 C38 C37 C36 0.4(5) . . . . ?
C33 C34 C35 C36 0.8(5) . . . . ?
C8 N5 C13 N4 1.3(3) . . . . ?
C8 N5 C13 C14 179.6(3) . . . . ?
C8 N5 C12 C11 4.8(4) . . . . ?
C8 C9 C10 C11 2.4(5) . . . . ?
C25 N10 C32 N9 1.9(3) . . . . ?
C25 N10 C32 C33 -176.7(3) . . . . ?
C25 N10 C31 C30 1.4(4) . . . . ?
C25 C29 C28 C30 -0.3(6) . . . . ?
C6 N3 C7 N4 -120.5(3) . . . . ?
C6 N3 C7 C8 65.6(4) . . . . ?
C6 C5 C4 C3 178.2(4) . . . . ?
C24 N6 C20 C21 1.2(6) . . . . ?
C24 C23 C22 C21 1.3(7) . . . . ?
C14 C15 C16 C17 -2.4(5) . . . . ?
C14 C19 C18 C17 -1.7(6) . . . . ?
C38 C33 C34 Cl3 -177.9(2) . . . . ?
C38 C33 C34 C35 1.1(4) . . . . ?
C38 C37 C36 C35 1.6(6) . . . . ?
C9 C10 C11 C12 -3.6(5) . . . . ?
C5 N1 C1 C2 0.6(6) . . . . ?
C5 C4 C3 C2 -0.7(7) . . . . ?
C26 N8 C27 N9 -129.9(3) . . . . ?
C26 N8 C27 C25 54.3(5) . . . . ?
C26 C24 C23 C22 174.2(4) . . . . ?
C15 C14 C19 C18 -2.0(5) . . . . ?
C15 C16 C17 C18 -1.5(6) . . . . ?
C12 N5 C13 N4 -174.0(3) . . . . ?
C12 N5 C13 C14 4.2(5) . . . . ?
C12 N5 C8 C7 174.3(2) . . . . ?
C12 N5 C8 C9 -6.0(4) . . . . ?
C31 N10 C32 N9 -172.4(3) . . . . ?
C31 N10 C32 C33 9.0(5) . . . . ?
C31 N10 C25 C27 174.3(3) . . . . ?
C31 N10 C25 C29 -2.8(4) . . . . ?
C34 C33 C38 C37 -1.7(4) . . . . ?
C34 C35 C36 C37 -2.1(6) . . . . ?
C20 N6 C24 C26 -175.6(3) . . . . ?
C20 N6 C24 C23 1.4(6) . . . . ?
C20 C21 C22 C23 1.2(7) . . . . ?
C1 N1 C5 C6 -178.2(3) . . . . ?
C1 N1 C5 C4 0.6(5) . . . . ?
C1 C2 C3 C4 1.8(7) . . . . ?
C29 C28 C30 C31 -1.1(6) . . . . ?
C19 C14 C15 Cl4 -174.3(3) . . . . ?
C19 C14 C15 C16 4.1(5) . . . . ?
C19 C18 C17 C16 3.6(7) . . . . ?
C23 C24 C26 N8 -176.2(4) . . . . ?
C23 C24 C26 N7 15.0(7) . . . . ?
C23 C24 C26 N7A -11.1(7) . . . . ?
N2 C6 C5 N1 -169.6(7) . . . . ?
N2 C6 C5 C4 11.6(8) . . . . ?
N2A C6 C5 N1 166.8(7) . . . . ?
N2A C6 C5 C4 -11.9(9) . . . . ?

loop_
_smtbx_masks_void_nr
_smtbx_masks_void_average_x
_smtbx_masks_void_average_y
_smtbx_masks_void_average_z
_smtbx_masks_void_volume
_smtbx_masks_void_count_electrons
_smtbx_masks_void_content
1 -0.536 0.000 0.000 559.2 209.9 '5 dmf'
